data_2240724
loop_
_publ_author_name
'Theodore, Cynthia E.'
'Naveen, S.'
'Benaka Prasad, S. B.'
'Madaiah, M.'
'Ananda Kumar, C. S.'
'Lokanath, N. K.'

_publ_section_title
;
 Crystal structure of
 1'-(2-methylpropyl)-2,3-dihydrospiro[1-benzothiopyran-4,4'-imidazolidine]-2',5'-dione
;
_journal_coeditor_code XU5809
_journal_issue 9
_journal_name_full 'Acta Crystallographica Section E'
_journal_page_first o1043
_journal_page_last o1044
_journal_paper_doi 10.1107/S1600536814018030
_journal_volume 70
_journal_year 2014
_chemical_formula_iupac 'C15 H18 N2 O2 S'
_chemical_formula_moiety 'C15 H18 N2 O2 S'
_chemical_formula_sum 'C15 H18 N2 O2 S'
_chemical_formula_weight 290.38
_chemical_name_systematic 1'-(2-Methylpropyl)-2,3-dihydrospiro[1-benzothiopyran-4,4'-imidazolidine]-2',5'-dione
_space_group_IT_number 14
_symmetry_cell_setting monoclinic
_symmetry_space_group_name_Hall '-P 2ybc'
_symmetry_space_group_name_H-M 'P 1 21/c 1'
_atom_sites_solution_hydrogens geom
_atom_sites_solution_primary direct
_atom_sites_solution_secondary difmap
_cell_angle_alpha 90
_cell_angle_beta 118.560(10)
_cell_angle_gamma 90
_cell_formula_units_Z 4
_cell_length_a 13.279(3)
_cell_length_b 9.939(3)
_cell_length_c 13.264(3)
_cell_measurement_temperature 296
_cell_measurement_theta_max 64.19
_cell_volume 1537.6(7)
_computing_cell_refinement 'SAINT (Bruker, 2013)'
_computing_data_collection 'APEX2 (Bruker, 2013)'
_computing_data_reduction 'SAINT (Bruker, 2013)'
_computing_molecular_graphics 'PLATON (Spek, 2009)'
_computing_publication_material 'PLATON (Spek, 2009)'
_computing_structure_refinement 'SHELXL97 (Sheldrick, 2008)'
_computing_structure_solution 'SHELXS97 (Sheldrick, 2008)'
_diffrn_ambient_temperature 296
_diffrn_detector_area_resol_mean 18.4
_diffrn_measured_fraction_theta_full 0.933
_diffrn_measured_fraction_theta_max 0.933
_diffrn_measurement_device_type 'Bruker X8 Proteum'
_diffrn_measurement_method '\f and \w scans'
_diffrn_radiation_type CuK\a
_diffrn_radiation_wavelength 1.54178
_diffrn_reflns_av_R_equivalents 0.0670
_diffrn_reflns_av_sigmaI/netI 0.0527
_diffrn_reflns_limit_h_max 14
_diffrn_reflns_limit_h_min -15
_diffrn_reflns_limit_k_max 11
_diffrn_reflns_limit_k_min -8
_diffrn_reflns_limit_l_max 15
_diffrn_reflns_limit_l_min -11
_diffrn_reflns_number 5024
_diffrn_reflns_reduction_process
;
;
_diffrn_reflns_theta_full 64.19
_diffrn_reflns_theta_max 64.19
_diffrn_reflns_theta_min 3.79
_exptl_absorpt_coefficient_mu 1.895
_exptl_absorpt_correction_T_max 0.753
_exptl_absorpt_correction_T_min 0.747
_exptl_absorpt_correction_type multi-scan
_exptl_absorpt_process_details '(SADABS; Bruker, 2013)'
_exptl_crystal_colour yellow
_exptl_crystal_density_diffrn 1.254
_exptl_crystal_density_method 'Not Measured'
_exptl_crystal_description block
_exptl_crystal_F_000 616
_exptl_crystal_size_max 0.20
_exptl_crystal_size_mid 0.15
_exptl_crystal_size_min 0.15
_refine_diff_density_max 0.433
_refine_diff_density_min -0.473
_refine_ls_extinction_coef 0.0092(15)
_refine_ls_extinction_expression FC^*^=KFC[1+0.001XFC^2^\L^3^/SIN(2\Q)]^-1/4^
_refine_ls_extinction_method 'SHELXL97 (Sheldrick, 2008)'
_refine_ls_goodness_of_fit_ref 1.057
_refine_ls_hydrogen_treatment constr
_refine_ls_matrix_type full
_refine_ls_number_parameters 184
_refine_ls_number_reflns 2397
_refine_ls_number_restraints 0
_refine_ls_restrained_S_all 1.057
_refine_ls_R_factor_all 0.0759
_refine_ls_R_factor_gt 0.0657
_refine_ls_shift/su_max 0.000
_refine_ls_shift/su_mean 0.000
_refine_ls_structure_factor_coef Fsqd
_refine_ls_weighting_details 'calc w=1/[\s^2^(Fo^2^)+(0.1345P)^2^+0.3286P] where P=(Fo^2^+2Fc^2^)/3'
_refine_ls_weighting_scheme calc
_refine_ls_wR_factor_gt 0.1814
_refine_ls_wR_factor_ref 0.1953
_reflns_number_gt 1959
_reflns_number_total 2397
_reflns_threshold_expression I>2\s(I)
_cod_data_source_file xu5809sup1.cif
_cod_data_source_block I
_cod_original_sg_symbol_H-M 'P 21/c'
_cod_database_code 2240724
_cod_database_fobs_code 2240724

loop_
_symmetry_equiv_pos_site_id
_symmetry_equiv_pos_as_xyz
1 x,y,z
2 -x,1/2+y,1/2-z
3 -x,-y,-z
4 x,1/2-y,1/2+z

loop_
_atom_site_aniso_label
_atom_site_aniso_U_11
_atom_site_aniso_U_22
_atom_site_aniso_U_33
_atom_site_aniso_U_12
_atom_site_aniso_U_13
_atom_site_aniso_U_23
S1 0.0564(6) 0.0552(6) 0.0243(5) 0.0026(4) 0.0009(4) 0.0035(3)
O15 0.0531(13) 0.0668(15) 0.0394(12) 0.0333(12) 0.0183(10) 0.0072(11)
O16 0.0359(10) 0.0554(12) 0.0244(10) 0.0082(9) 0.0109(8) -0.0034(8)
N11 0.0302(11) 0.0462(13) 0.0214(11) 0.0122(10) 0.0071(9) 0.0028(9)
N13 0.0249(11) 0.0396(12) 0.0168(11) 0.0062(9) 0.0017(9) 0.0031(9)
C2 0.0441(17) 0.0490(17) 0.0367(16) -0.0070(13) 0.0055(14) -0.0110(13)
C3 0.0496(17) 0.0408(16) 0.0319(15) -0.0034(13) 0.0151(13) 0.0008(12)
C4 0.0347(14) 0.0328(14) 0.0190(13) 0.0056(10) 0.0096(11) -0.0007(10)
C5 0.0384(14) 0.0352(14) 0.0269(14) 0.0059(11) 0.0136(11) 0.0001(11)
C6 0.0464(17) 0.0569(19) 0.0367(17) -0.0064(14) 0.0149(14) -0.0048(14)
C7 0.060(2) 0.072(2) 0.059(2) -0.0149(18) 0.0302(18) 0.0002(19)
C8 0.070(2) 0.068(2) 0.065(2) 0.0000(19) 0.042(2) 0.0157(19)
C9 0.064(2) 0.0580(19) 0.0363(16) 0.0142(16) 0.0257(15) 0.0160(15)
C10 0.0446(15) 0.0382(14) 0.0251(13) 0.0128(12) 0.0133(12) 0.0049(11)
C12 0.0256(12) 0.0374(13) 0.0217(13) 0.0014(10) 0.0073(10) 0.0003(10)
C14 0.0326(13) 0.0360(14) 0.0288(14) 0.0089(11) 0.0105(11) 0.0032(11)
C17 0.0296(13) 0.0460(15) 0.0220(13) 0.0051(11) 0.0034(11) 0.0096(11)
C18 0.0305(14) 0.078(2) 0.0244(15) -0.0055(14) 0.0053(12) 0.0011(14)
C19 0.074(3) 0.063(2) 0.062(3) -0.026(2) 0.003(2) -0.0043(19)
C20 0.0395(18) 0.125(4) 0.0326(18) 0.005(2) 0.0003(15) 0.007(2)

loop_
_atom_site_type_symbol
_atom_site_label
_atom_site_fract_x
_atom_site_fract_y
_atom_site_fract_z
_atom_site_U_iso_or_equiv
_atom_site_thermal_displace_type
_atom_site_calc_flag
_atom_site_refinement_flags
_atom_site_occupancy
S S1 0.50647(7) 0.34459(8) 0.13658(6) 0.0529(3) Uani d . 1.000
O O15 0.8299(2) 0.2088(3) 0.52413(19) 0.0547(8) Uani d . 1.000
O O16 0.62741(16) 0.4706(2) 0.64774(16) 0.0400(6) Uani d . 1.000
N N11 0.59964(19) 0.4235(2) 0.46550(18) 0.0348(7) Uani d . 1.000
N N13 0.75117(18) 0.3354(2) 0.61452(18) 0.0305(7) Uani d . 1.000
C C2 0.4715(3) 0.2679(3) 0.2388(3) 0.0490(10) Uani d . 1.000
C C3 0.5783(3) 0.2225(3) 0.3462(2) 0.0426(9) Uani d . 1.000
C C4 0.6545(2) 0.3412(2) 0.4141(2) 0.0302(8) Uani d . 1.000
C C5 0.6935(2) 0.4273(3) 0.3446(2) 0.0343(8) Uani d . 1.000
C C6 0.7916(3) 0.5061(3) 0.4013(3) 0.0487(10) Uani d . 1.000
C C7 0.8306(3) 0.5889(4) 0.3438(3) 0.0629(12) Uani d . 1.000
C C8 0.7704(4) 0.5939(4) 0.2254(3) 0.0637(12) Uani d . 1.000
C C9 0.6728(3) 0.5174(4) 0.1671(3) 0.0521(11) Uani d . 1.000
C C10 0.6325(3) 0.4346(3) 0.2243(2) 0.0374(8) Uani d . 1.000
C C12 0.6543(2) 0.4167(3) 0.5811(2) 0.0299(7) Uani d . 1.000
C C14 0.7571(2) 0.2853(3) 0.5222(2) 0.0342(8) Uani d . 1.000
C C17 0.8345(2) 0.3059(3) 0.7353(2) 0.0362(8) Uani d . 1.000
C C18 0.9406(3) 0.3929(4) 0.7806(2) 0.0475(10) Uani d . 1.000
C C19 0.9119(4) 0.5421(4) 0.7785(4) 0.0785(16) Uani d . 1.000
C C20 1.0243(3) 0.3466(5) 0.9022(3) 0.0727(16) Uani d . 1.000
H H2A 0.42970 0.33190 0.26000 0.0590 Uiso c R 1.000
H H2B 0.42210 0.19100 0.20360 0.0590 Uiso c R 1.000
H H3A 0.62210 0.16230 0.32440 0.0510 Uiso c R 1.000
H H3B 0.55560 0.17280 0.39500 0.0510 Uiso c R 1.000
H H6 0.83250 0.50270 0.48100 0.0580 Uiso c R 1.000
H H7 0.89640 0.64050 0.38410 0.0760 Uiso c R 1.000
H H8 0.79560 0.64880 0.18520 0.0770 Uiso c R 1.000
H H9 0.63290 0.52130 0.08730 0.0630 Uiso c R 1.000
H H11 0.53910 0.47100 0.42630 0.0420 Uiso c R 1.000
H H17A 0.85700 0.21210 0.74160 0.0430 Uiso c R 1.000
H H17B 0.79780 0.31930 0.78250 0.0430 Uiso c R 1.000
H H18 0.97670 0.37940 0.73190 0.0570 Uiso c R 1.000
H H19A 0.86290 0.56990 0.70070 0.1180 Uiso c R 1.000
H H19B 0.98140 0.59390 0.81030 0.1180 Uiso c R 1.000
H H19C 0.87330 0.55640 0.82310 0.1180 Uiso c R 1.000
H H20A 0.99140 0.36250 0.95170 0.1090 Uiso c R 1.000
H H20B 1.09470 0.39600 0.92990 0.1090 Uiso c R 1.000
H H20C 1.03950 0.25230 0.90150 0.1090 Uiso c R 1.000

loop_
_atom_type_symbol
_atom_type_description
_atom_type_scat_dispersion_real
_atom_type_scat_dispersion_imag
_atom_type_scat_source
C C 0.0181 0.0091 ' International Tables Vol C Tables 4.2.6.8 and 6.1.1.4'
H H 0.0000 0.0000 ' International Tables Vol C Tables 4.2.6.8 and 6.1.1.4'
N N 0.0311 0.0180 ' International Tables Vol C Tables 4.2.6.8 and 6.1.1.4'
O O 0.0492 0.0322 ' International Tables Vol C Tables 4.2.6.8 and 6.1.1.4'
S S 0.3331 0.5567 ' International Tables Vol C Tables 4.2.6.8 and 6.1.1.4'

loop_
_geom_angle_atom_site_label_1
_geom_angle_atom_site_label_2
_geom_angle_atom_site_label_3
_geom_angle
_geom_angle_publ_flag
C2 S1 C10 102.93(16) n
C4 N11 C12 112.6(2) n
C12 N13 C14 111.5(2) n
C12 N13 C17 123.8(2) n
C14 N13 C17 124.7(2) n
C12 N11 H11 124.00 no
C4 N11 H11 124.00 no
S1 C2 C3 111.8(3) n
C2 C3 C4 112.3(2) no
N11 C4 C3 111.6(3) n
C3 C4 C5 113.4(2) no
N11 C4 C5 110.99(19) n
N11 C4 C14 100.64(19) n
C5 C4 C14 111.3(2) no
C3 C4 C14 108.2(2) no
C4 C5 C10 122.7(3) no
C4 C5 C6 119.4(2) no
C6 C5 C10 117.9(3) no
C5 C6 C7 122.6(3) no
C6 C7 C8 118.9(4) no
C7 C8 C9 119.8(4) no
C8 C9 C10 121.7(3) no
S1 C10 C9 115.7(2) n
C5 C10 C9 119.2(3) no
S1 C10 C5 125.1(3) n
N11 C12 N13 107.6(2) n
O16 C12 N11 128.0(3) n
O16 C12 N13 124.4(2) n
N13 C14 C4 107.6(2) n
O15 C14 N13 126.6(2) n
O15 C14 C4 125.9(2) n
N13 C17 C18 113.0(2) n
C19 C18 C20 111.2(3) no
C17 C18 C19 111.8(3) no
C17 C18 C20 108.5(3) no
S1 C2 H2A 109.00 no
S1 C2 H2B 109.00 no
C3 C2 H2A 109.00 no
C3 C2 H2B 109.00 no
H2A C2 H2B 108.00 no
C2 C3 H3A 109.00 no
C2 C3 H3B 109.00 no
C4 C3 H3A 109.00 no
C4 C3 H3B 109.00 no
H3A C3 H3B 108.00 no
C5 C6 H6 119.00 no
C7 C6 H6 119.00 no
C6 C7 H7 121.00 no
C8 C7 H7 120.00 no
C7 C8 H8 120.00 no
C9 C8 H8 120.00 no
C8 C9 H9 119.00 no
C10 C9 H9 119.00 no
N13 C17 H17A 109.00 no
N13 C17 H17B 109.00 no
C18 C17 H17A 109.00 no
C18 C17 H17B 109.00 no
H17A C17 H17B 108.00 no
C17 C18 H18 108.00 no
C19 C18 H18 108.00 no
C20 C18 H18 108.00 no
C18 C19 H19A 109.00 no
C18 C19 H19B 109.00 no
C18 C19 H19C 110.00 no
H19A C19 H19B 109.00 no
H19A C19 H19C 109.00 no
H19B C19 H19C 110.00 no
C18 C20 H20A 109.00 no
C18 C20 H20B 109.00 no
C18 C20 H20C 110.00 no
H20A C20 H20B 109.00 no
H20A C20 H20C 110.00 no
H20B C20 H20C 109.00 no

loop_
_geom_bond_atom_site_label_1
_geom_bond_atom_site_label_2
_geom_bond_distance
_geom_bond_publ_flag
S1 C2 1.799(4) n
S1 C10 1.759(3) n
O15 C14 1.221(4) n
O16 C12 1.224(3) n
N11 C4 1.463(4) n
N11 C12 1.349(3) n
N13 C12 1.400(4) n
N13 C14 1.359(3) n
N13 C17 1.477(3) n
N11 H11 0.8600 no
C2 C3 1.521(5) no
C3 C4 1.535(4) no
C4 C5 1.519(4) no
C4 C14 1.534(4) no
C5 C6 1.393(5) no
C5 C10 1.404(3) no
C6 C7 1.380(6) no
C7 C8 1.381(5) no
C8 C9 1.378(6) no
C9 C10 1.388(5) no
C17 C18 1.511(5) no
C18 C19 1.528(6) no
C18 C20 1.528(5) no
C2 H2A 0.9700 no
C2 H2B 0.9700 no
C3 H3A 0.9700 no
C3 H3B 0.9700 no
C6 H6 0.9300 no
C7 H7 0.9300 no
C8 H8 0.9300 no
C9 H9 0.9300 no
C17 H17A 0.9700 no
C17 H17B 0.9700 no
C18 H18 0.9800 no
C19 H19A 0.9600 no
C19 H19B 0.9600 no
C19 H19C 0.9600 no
C20 H20A 0.9600 no
C20 H20B 0.9600 no
C20 H20C 0.9600 no

loop_
_geom_hbond_atom_site_label_D
_geom_hbond_atom_site_label_H
_geom_hbond_atom_site_label_A
_geom_hbond_site_symmetry_A
_geom_hbond_distance_DH
_geom_hbond_distance_HA
_geom_hbond_distance_DA
_geom_hbond_angle_DHA
_geom_hbond_publ_flag
N11 H11 O16 3_666 0.86 2.03 2.850(3) 160 yes

loop_
_geom_torsion_atom_site_label_1
_geom_torsion_atom_site_label_2
_geom_torsion_atom_site_label_3
_geom_torsion_atom_site_label_4
_geom_torsion
_geom_torsion_publ_flag
C10 S1 C2 C3 -37.5(3) no
C2 S1 C10 C5 7.6(3) no
C2 S1 C10 C9 -173.0(3) no
C4 N11 C12 N13 2.7(3) no
C4 N11 C12 O16 -177.7(3) no
C12 N11 C4 C5 -119.6(2) no
C12 N11 C4 C14 -1.8(3) no
C12 N11 C4 C3 112.8(3) no
C17 N13 C12 O16 -0.9(4) no
C14 N13 C12 N11 -2.6(3) no
C12 N13 C14 C4 1.4(3) no
C14 N13 C12 O16 177.8(3) no
C12 N13 C17 C18 -99.0(3) no
C14 N13 C17 C18 82.5(3) no
C12 N13 C14 O15 -178.0(3) no
C17 N13 C14 C4 -179.9(2) no
C17 N13 C12 N11 178.8(2) no
C17 N13 C14 O15 0.7(5) no
S1 C2 C3 C4 65.3(3) no
C2 C3 C4 C5 -57.9(4) no
C2 C3 C4 C14 178.1(3) no
C2 C3 C4 N11 68.3(3) no
C14 C4 C5 C6 -35.2(4) no
N11 C4 C14 O15 179.6(3) no
N11 C4 C14 N13 0.2(3) no
C14 C4 C5 C10 146.9(3) no
N11 C4 C5 C6 76.0(3) no
N11 C4 C5 C10 -101.9(3) no
C3 C4 C5 C6 -157.4(3) no
C3 C4 C5 C10 24.6(4) no
C3 C4 C14 O15 62.5(4) no
C3 C4 C14 N13 -117.0(3) no
C5 C4 C14 O15 -62.8(4) no
C5 C4 C14 N13 117.8(2) no
C10 C5 C6 C7 -0.6(5) no
C4 C5 C10 S1 -1.6(5) no
C4 C5 C6 C7 -178.6(3) no
C4 C5 C10 C9 179.0(3) no
C6 C5 C10 S1 -179.6(3) no
C6 C5 C10 C9 1.0(5) no
C5 C6 C7 C8 -0.2(6) no
C6 C7 C8 C9 0.4(7) no
C7 C8 C9 C10 0.1(7) no
C8 C9 C10 C5 -0.8(6) no
C8 C9 C10 S1 179.8(3) no
N13 C17 C18 C19 61.5(3) no
N13 C17 C18 C20 -175.6(3) no
